data_4023623
loop_
_publ_author_name
'Pei-Yu Kuo'
'Ding-Yah Yang'

_publ_section_title
;
 Design of a Coumarin-Based Triketone as a Fluorescent
 Protecting Group for Primary Amines
;
_journal_name_full 'Journal of Organic Chemistry'
_journal_page_first 6455
_journal_page_last 6458
_journal_paper_doi 10.1021/jo801060p
_journal_volume 73
_journal_year 2008
_chemical_formula_sum 'C23 H24 N2 O5'
_chemical_formula_weight 408.44
_chemical_name_systematic
; 
 ? 
;
_space_group_IT_number 1
_symmetry_cell_setting triclinic
_symmetry_space_group_name_Hall 'P 1'
_symmetry_space_group_name_H-M 'P 1'
_atom_sites_solution_hydrogens geom
_atom_sites_solution_primary direct
_atom_sites_solution_secondary difmap
_audit_creation_method SHELXL-97
_cell_angle_alpha 90.575(9)
_cell_angle_beta 96.413(9)
_cell_angle_gamma 107.660(8)
_cell_formula_units_Z 2
_cell_length_a 7.826(3)
_cell_length_b 10.316(5)
_cell_length_c 13.546(6)
_cell_measurement_reflns_used 2513
_cell_measurement_temperature 293(2)
_cell_measurement_theta_max 25.925
_cell_measurement_theta_min 2.512
_cell_volume 1034.5(8)
_computing_cell_refinement 'Bruker SMART'
_computing_data_collection 'Bruker SMART'
_computing_data_reduction 'Bruker SHELXTL'
_computing_molecular_graphics 'Bruker SHELXTL'
_computing_publication_material 'Bruker SHELXTL'
_computing_structure_refinement 'SHELXL-97 (Sheldrick, 1997)'
_computing_structure_solution 'SHELXS-97 (Sheldrick, 1990)'
_diffrn_ambient_temperature 293(2)
_diffrn_measured_fraction_theta_full 0.984
_diffrn_measured_fraction_theta_max 0.984
_diffrn_measurement_device_type 'CCD area detector'
_diffrn_measurement_method 'phi and omega scans'
_diffrn_radiation_monochromator graphite
_diffrn_radiation_source 'fine-focus sealed tube'
_diffrn_radiation_type MoK\a
_diffrn_radiation_wavelength 0.71073
_diffrn_reflns_av_R_equivalents 0.0158
_diffrn_reflns_av_sigmaI/netI 0.0266
_diffrn_reflns_limit_h_max 9
_diffrn_reflns_limit_h_min -9
_diffrn_reflns_limit_k_max 12
_diffrn_reflns_limit_k_min -11
_diffrn_reflns_limit_l_max 16
_diffrn_reflns_limit_l_min -16
_diffrn_reflns_number 5934
_diffrn_reflns_theta_full 26.04
_diffrn_reflns_theta_max 26.04
_diffrn_reflns_theta_min 2.07
_exptl_absorpt_coefficient_mu 0.093
_exptl_absorpt_correction_T_max 1.000
_exptl_absorpt_correction_T_min 0.424
_exptl_absorpt_correction_type SADABS
_exptl_crystal_colour yellow
_exptl_crystal_density_diffrn 1.311
_exptl_crystal_density_method 'not measured'
_exptl_crystal_description parallelpiped
_exptl_crystal_F_000 432
_exptl_crystal_size_max 0.47
_exptl_crystal_size_mid 0.31
_exptl_crystal_size_min 0.27
_refine_diff_density_max 0.229
_refine_diff_density_min -0.198
_refine_diff_density_rms 0.044
_refine_ls_abs_structure_details 'Flack H D (1983), Acta Cryst. A39, 876-881'
_refine_ls_abs_structure_Flack 2.1(13)
_refine_ls_extinction_method none
_refine_ls_goodness_of_fit_ref 1.046
_refine_ls_hydrogen_treatment mixed
_refine_ls_matrix_type full
_refine_ls_number_parameters 550
_refine_ls_number_reflns 4756
_refine_ls_number_restraints 3
_refine_ls_restrained_S_all 1.046
_refine_ls_R_factor_all 0.0693
_refine_ls_R_factor_gt 0.0506
_refine_ls_shift/su_max 0.000
_refine_ls_shift/su_mean 0.000
_refine_ls_structure_factor_coef Fsqd
_refine_ls_weighting_details 'calc w=1/[\s^2^(Fo^2^)+(0.1000P)^2^+0.0000P] where P=(Fo^2^+2Fc^2^)/3'
_refine_ls_weighting_scheme calc
_refine_ls_wR_factor_gt 0.1366
_refine_ls_wR_factor_ref 0.1518
_reflns_number_gt 3585
_reflns_number_total 4756
_reflns_threshold_expression >2sigma(I)
_cod_data_source_file jo801060p-file005.cif
_cod_data_source_block yut16m
_cod_depositor_comments
;
The following automatic conversions were performed:
'_symmetry_cell_setting' value 'Triclinic' changed to 'triclinic'
according to '/home/saulius/struct/CIF-dictionaries/cif_core.dic'
dictionary named 'cif_core.dic' version 2.4.1 from 2010-06-29.

Automatic conversion script
Id: cif_fix_enum 1527 2010-12-29 10:47:43Z saulius 
;
_cod_database_code 4023623

loop_
_symmetry_equiv_pos_as_xyz
'x, y, z'

loop_
_atom_site_label
_atom_site_type_symbol
_atom_site_fract_x
_atom_site_fract_y
_atom_site_fract_z
_atom_site_U_iso_or_equiv
_atom_site_adp_type
_atom_site_occupancy
_atom_site_symmetry_multiplicity
_atom_site_calc_flag
_atom_site_refinement_flags
_atom_site_disorder_assembly
_atom_site_disorder_group
N1 N 0.8743(5) 0.6674(4) 0.8752(3) 0.0690(10) Uani 1 1 d . . .
N2 N 0.4263(5) 0.3309(3) 0.4714(2) 0.0596(9) Uani 1 1 d . . .
H2A H 0.4066 0.2623 0.4304 0.072 Uiso 1 1 calc R . .
N3 N -0.3340(5) 1.0436(3) -0.5072(3) 0.0637(9) Uani 1 1 d . . .
N4 N 0.1728(5) 1.3902(3) -0.1190(2) 0.0587(9) Uani 1 1 d . . .
H4A H 0.2322 1.4613 -0.0818 0.070 Uiso 1 1 calc R . .
O1 O 0.2077(5) 0.0897(3) 0.4347(2) 0.0780(10) Uani 1 1 d . . .
O2 O 0.2608(5) 0.0409(3) 0.7386(3) 0.0875(11) Uani 1 1 d . . .
O3 O 0.4382(4) 0.2476(3) 0.7691(2) 0.0594(7) Uani 1 1 d . . .
O4 O 0.7058(5) 0.6245(4) 0.3776(3) 0.1058(13) Uani 1 1 d . . .
O5 O 0.6138(4) 0.4154(4) 0.3065(3) 0.0794(9) Uani 1 1 d . . .
O6 O 0.3791(4) 1.6339(3) -0.0898(2) 0.0681(8) Uani 1 1 d . . .
O7 O 0.2873(5) 1.6711(3) -0.3932(2) 0.0786(10) Uani 1 1 d . . .
O8 O 0.1082(4) 1.4648(3) -0.41632(18) 0.0563(7) Uani 1 1 d . . .
O9 O 0.4119(5) 1.3601(4) 0.0335(3) 0.0859(9) Uani 1 1 d . . .
O10 O 0.2981(5) 1.1360(4) 0.0123(4) 0.1037(13) Uani 1 1 d . . .
C1 C 0.0851(6) -0.0583(5) 0.5555(4) 0.0756(13) Uani 1 1 d . . .
H1A H 0.0165 -0.1107 0.4973 0.113 Uiso 1 1 calc R . .
H1B H 0.0044 -0.0379 0.5973 0.113 Uiso 1 1 calc R . .
H1C H 0.1533 -0.1098 0.5913 0.113 Uiso 1 1 calc R . .
C2 C 0.2116(6) 0.0719(4) 0.5251(3) 0.0584(10) Uani 1 1 d . . .
C3 C 0.3342(5) 0.1737(4) 0.5967(3) 0.0510(9) Uani 1 1 d . . .
C4 C 0.3382(5) 0.1450(4) 0.7001(3) 0.0569(10) Uani 1 1 d . . .
C5 C 0.5491(5) 0.3689(4) 0.7415(3) 0.0483(9) Uani 1 1 d . . .
C6 C 0.6526(5) 0.4538(4) 0.8186(3) 0.0544(10) Uani 1 1 d . . .
H6A H 0.6411 0.4284 0.8838 0.065 Uiso 1 1 calc R . .
C7 C 0.7762(5) 0.5793(4) 0.7995(3) 0.0552(10) Uani 1 1 d . . .
C8 C 0.7924(5) 0.6082(4) 0.6990(3) 0.0568(10) Uani 1 1 d . . .
H8A H 0.8767 0.6885 0.6838 0.068 Uiso 1 1 calc R . .
C9 C 0.6893(5) 0.5230(4) 0.6237(3) 0.0539(9) Uani 1 1 d . . .
H9A H 0.7065 0.5453 0.5584 0.065 Uiso 1 1 calc R . .
C10 C 0.5553(5) 0.4002(4) 0.6418(3) 0.0477(9) Uani 1 1 d . . .
C11 C 0.4383(5) 0.3027(4) 0.5675(3) 0.0506(9) Uani 1 1 d . . .
C12 C 0.8596(8) 0.6262(5) 0.9771(3) 0.0849(15) Uani 1 1 d . . .
H12A H 0.7710 0.5383 0.9772 0.127 Uiso 1 1 calc R . .
H12B H 0.8236 0.6915 1.0139 0.127 Uiso 1 1 calc R . .
H12C H 0.9744 0.6217 1.0074 0.127 Uiso 1 1 calc R . .
C13 C 0.9997(7) 0.7977(5) 0.8552(4) 0.0830(15) Uani 1 1 d . . .
H13A H 0.9931 0.8088 0.7847 0.124 Uiso 1 1 calc R . .
H13B H 1.1202 0.8007 0.8809 0.124 Uiso 1 1 calc R . .
H13C H 0.9685 0.8698 0.8867 0.124 Uiso 1 1 calc R . .
C14 C 0.4415(5) 0.4604(4) 0.4257(3) 0.0551(9) Uani 1 1 d . . .
H14A H 0.4480 0.5289 0.4778 0.066 Uiso 1 1 calc R . .
C15 C 0.6045(6) 0.5117(5) 0.3692(3) 0.0646(11) Uani 1 1 d . . .
C16 C 0.7558(8) 0.4527(8) 0.2416(5) 0.113(2) Uani 1 1 d . . .
H16A H 0.7479 0.3755 0.1992 0.169 Uiso 1 1 calc R . .
H16B H 0.8715 0.4814 0.2812 0.169 Uiso 1 1 calc R . .
H16C H 0.7415 0.5259 0.2016 0.169 Uiso 1 1 calc R . .
C17 C 0.2688(6) 0.4411(5) 0.3542(3) 0.0630(11) Uani 1 1 d . . .
H17A H 0.2580 0.3683 0.3057 0.076 Uiso 1 1 calc R . .
H17B H 0.1661 0.4120 0.3916 0.076 Uiso 1 1 calc R . .
C18 C 0.2592(5) 0.5659(4) 0.2993(3) 0.0535(9) Uani 1 1 d . . .
C19 C 0.2084(6) 0.6670(5) 0.3446(3) 0.0655(11) Uani 1 1 d . . .
H19A H 0.1836 0.6591 0.4102 0.079 Uiso 1 1 calc R . .
C20 C 0.1939(7) 0.7784(5) 0.2944(4) 0.0798(13) Uani 1 1 d . . .
H20A H 0.1590 0.8453 0.3257 0.096 Uiso 1 1 calc R . .
C21 C 0.2306(7) 0.7907(6) 0.1987(4) 0.0870(15) Uani 1 1 d . . .
H21A H 0.2201 0.8663 0.1647 0.104 Uiso 1 1 calc R . .
C22 C 0.2826(7) 0.6937(6) 0.1519(4) 0.0867(15) Uani 1 1 d . . .
H22A H 0.3080 0.7040 0.0864 0.104 Uiso 1 1 calc R . .
C23 C 0.2976(6) 0.5798(5) 0.2015(3) 0.0695(11) Uani 1 1 d . . .
H23A H 0.3330 0.5136 0.1697 0.083 Uiso 1 1 calc R . .
C24 C 0.4705(6) 1.7821(4) -0.2173(3) 0.0680(12) Uani 1 1 d . . .
H24A H 0.5450 1.8376 -0.1619 0.102 Uiso 1 1 calc R . .
H24B H 0.3925 1.8289 -0.2495 0.102 Uiso 1 1 calc R . .
H24C H 0.5458 1.7641 -0.2636 0.102 Uiso 1 1 calc R . .
C25 C 0.3584(5) 1.6498(4) -0.1809(3) 0.0525(9) Uani 1 1 d . . .
C26 C 0.2335(5) 1.5445(4) -0.2483(3) 0.0468(8) Uani 1 1 d . . .
C27 C 0.2159(5) 1.5688(4) -0.3524(3) 0.0504(9) Uani 1 1 d . . .
C28 C 0.0002(5) 1.3456(4) -0.3849(3) 0.0468(9) Uani 1 1 d . . .
C29 C -0.1120(5) 1.2593(4) -0.4587(3) 0.0518(9) Uani 1 1 d . . .
H29A H -0.1098 1.2840 -0.5245 0.062 Uiso 1 1 calc R . .
C30 C -0.2297(5) 1.1346(4) -0.4362(3) 0.0513(9) Uani 1 1 d . . .
C31 C -0.2363(6) 1.1090(4) -0.3337(3) 0.0588(10) Uani 1 1 d . . .
H31A H -0.3193 1.0303 -0.3150 0.071 Uiso 1 1 calc R . .
C32 C -0.1241(6) 1.1968(4) -0.2630(3) 0.0594(10) Uani 1 1 d . . .
H32A H -0.1335 1.1763 -0.1967 0.071 Uiso 1 1 calc R . .
C33 C 0.0055(5) 1.3168(4) -0.2840(3) 0.0457(8) Uani 1 1 d . . .
C34 C 0.1362(5) 1.4150(3) -0.2145(3) 0.0446(8) Uani 1 1 d . . .
C35 C -0.3350(8) 1.0771(7) -0.6111(4) 0.0984(19) Uani 1 1 d . . .
H35A H -0.2615 1.1696 -0.6159 0.148 Uiso 1 1 calc R . .
H35B H -0.4565 1.0670 -0.6396 0.148 Uiso 1 1 calc R . .
H35C H -0.2877 1.0171 -0.6463 0.148 Uiso 1 1 calc R . .
C36 C -0.4388(7) 0.9092(5) -0.4836(4) 0.0809(14) Uani 1 1 d . . .
H36A H -0.4273 0.9014 -0.4128 0.121 Uiso 1 1 calc R . .
H36B H -0.3956 0.8426 -0.5139 0.121 Uiso 1 1 calc R . .
H36C H -0.5635 0.8940 -0.5083 0.121 Uiso 1 1 calc R . .
C37 C 0.1292(6) 1.2639(4) -0.0674(3) 0.0551(9) Uani 1 1 d . . .
H37A H 0.0898 1.1857 -0.1152 0.066 Uiso 1 1 calc R . .
C38 C 0.2961(6) 1.2622(5) -0.0023(3) 0.0635(11) Uani 1 1 d . . .
C39 C 0.442(3) 1.107(3) 0.0494(18) 0.163(10) Uani 0.60 1 d P . .
H39A H 0.4967 1.0853 -0.0058 0.245 Uiso 0.60 1 d PR . .
H39B H 0.5206 1.1883 0.0843 0.245 Uiso 0.60 1 d PR . .
H39C H 0.4206 1.0331 0.0936 0.245 Uiso 0.60 1 d PR . .
C39' C 0.442(4) 1.137(3) 0.1090(16) 0.089(6) Uani 0.40 1 d P . .
H39D H 0.4012 1.1572 0.1699 0.134 Uiso 0.40 1 d PR . .
H39E H 0.4558 1.0475 0.1107 0.134 Uiso 0.40 1 d PR . .
H39F H 0.5558 1.2027 0.1014 0.134 Uiso 0.40 1 d PR . .
C40 C -0.0209(6) 1.2600(4) -0.0007(3) 0.0563(9) Uani 1 1 d . . .
H40A H 0.0231 1.3374 0.0467 0.068 Uiso 1 1 calc R . .
H40B H -0.1243 1.2711 -0.0423 0.068 Uiso 1 1 calc R . .
C41 C -0.0836(5) 1.1332(4) 0.0559(3) 0.0507(8) Uani 1 1 d . . .
C42 C -0.0165(6) 1.1276(5) 0.1535(3) 0.0647(10) Uani 1 1 d . . .
H42A H 0.0684 1.2044 0.1854 0.078 Uiso 1 1 calc R . .
C43 C -0.0719(8) 1.0113(6) 0.2048(3) 0.0841(15) Uani 1 1 d . . .
H43A H -0.0221 1.0092 0.2702 0.101 Uiso 1 1 calc R . .
C44 C -0.2016(9) 0.8972(6) 0.1598(5) 0.0921(16) Uani 1 1 d . . .
H44A H -0.2428 0.8193 0.1952 0.111 Uiso 1 1 calc R . .
C45 C -0.2670(7) 0.9007(5) 0.0647(4) 0.0836(14) Uani 1 1 d . . .
H45A H -0.3526 0.8240 0.0332 0.100 Uiso 1 1 calc R . .
C46 C -0.2084(6) 1.0171(4) 0.0133(3) 0.0650(11) Uani 1 1 d . . .
H46A H -0.2552 1.0168 -0.0529 0.078 Uiso 1 1 calc R . .

loop_
_atom_site_aniso_label
_atom_site_aniso_U_11
_atom_site_aniso_U_22
_atom_site_aniso_U_33
_atom_site_aniso_U_23
_atom_site_aniso_U_13
_atom_site_aniso_U_12
N1 0.062(2) 0.071(2) 0.065(2) -0.0117(19) -0.0074(18) 0.0136(19)
N2 0.080(2) 0.0466(19) 0.0506(18) -0.0020(14) 0.0055(17) 0.0186(16)
N3 0.065(2) 0.053(2) 0.062(2) -0.0061(16) 0.0065(17) 0.0025(16)
N4 0.071(2) 0.0442(18) 0.0526(18) 0.0039(14) 0.0030(16) 0.0068(15)
O1 0.092(2) 0.0573(19) 0.071(2) -0.0056(15) -0.0030(17) 0.0066(16)
O2 0.104(3) 0.058(2) 0.085(2) 0.0169(16) 0.010(2) 0.0018(18)
O3 0.0626(16) 0.0572(17) 0.0556(15) 0.0066(13) 0.0100(13) 0.0132(13)
O4 0.086(2) 0.096(3) 0.105(3) 0.001(2) 0.021(2) -0.020(2)
O5 0.0694(18) 0.087(2) 0.079(2) -0.0051(16) 0.0206(16) 0.0167(16)
O6 0.0816(19) 0.0523(17) 0.0554(17) -0.0004(13) 0.0002(14) 0.0011(14)
O7 0.098(2) 0.0512(17) 0.0626(17) 0.0153(14) 0.0032(17) -0.0106(16)
O8 0.0608(16) 0.0479(15) 0.0507(14) 0.0053(11) 0.0102(12) 0.0015(12)
O9 0.076(2) 0.084(2) 0.089(2) 0.0191(17) -0.0085(17) 0.0194(18)
O10 0.078(2) 0.075(2) 0.180(4) 0.057(2) 0.048(2) 0.0434(18)
C1 0.056(2) 0.062(3) 0.096(3) -0.003(2) 0.001(2) 0.001(2)
C2 0.058(2) 0.054(2) 0.067(3) -0.002(2) 0.005(2) 0.0240(19)
C3 0.049(2) 0.045(2) 0.061(2) 0.0028(18) 0.0074(18) 0.0166(17)
C4 0.057(2) 0.043(2) 0.070(3) 0.0045(19) 0.009(2) 0.0141(19)
C5 0.045(2) 0.045(2) 0.057(2) 0.0004(17) 0.0045(17) 0.0187(17)
C6 0.055(2) 0.058(2) 0.055(2) 0.0029(19) 0.0063(18) 0.0246(19)
C7 0.052(2) 0.052(2) 0.064(2) -0.0049(19) -0.0006(18) 0.0216(18)
C8 0.048(2) 0.051(2) 0.070(3) -0.0037(19) 0.0058(19) 0.0128(17)
C9 0.054(2) 0.054(2) 0.056(2) 0.0072(18) 0.0088(18) 0.0196(19)
C10 0.0444(19) 0.044(2) 0.056(2) 0.0026(17) 0.0058(16) 0.0153(16)
C11 0.054(2) 0.052(2) 0.054(2) 0.0015(17) 0.0088(17) 0.0260(18)
C12 0.109(4) 0.077(3) 0.068(3) -0.019(2) -0.019(3) 0.039(3)
C13 0.063(3) 0.072(3) 0.104(4) -0.023(3) 0.005(3) 0.009(2)
C14 0.057(2) 0.050(2) 0.053(2) -0.0002(17) 0.0022(17) 0.0088(18)
C15 0.057(2) 0.073(3) 0.056(2) 0.004(2) -0.0020(18) 0.011(2)
C16 0.081(3) 0.150(6) 0.099(4) -0.013(4) 0.039(3) 0.013(3)
C17 0.051(2) 0.066(3) 0.062(2) 0.000(2) 0.0005(18) 0.0071(19)
C18 0.0431(18) 0.063(2) 0.0463(19) -0.0022(17) -0.0011(15) 0.0065(17)
C19 0.069(2) 0.075(3) 0.052(2) -0.006(2) 0.0002(19) 0.024(2)
C20 0.090(3) 0.072(3) 0.075(3) -0.008(2) -0.014(3) 0.031(2)
C21 0.087(3) 0.087(4) 0.080(3) 0.025(3) 0.000(3) 0.018(3)
C22 0.077(3) 0.121(4) 0.056(3) 0.019(3) 0.003(2) 0.023(3)
C23 0.062(2) 0.088(3) 0.059(2) -0.004(2) 0.003(2) 0.025(2)
C24 0.069(3) 0.054(3) 0.070(3) 0.004(2) 0.002(2) 0.006(2)
C25 0.049(2) 0.044(2) 0.065(2) 0.0019(18) 0.0099(18) 0.0136(17)
C26 0.0474(19) 0.040(2) 0.055(2) 0.0049(16) 0.0090(16) 0.0167(16)
C27 0.051(2) 0.041(2) 0.053(2) 0.0052(17) 0.0082(17) 0.0051(17)
C28 0.0419(18) 0.041(2) 0.058(2) 0.0049(16) 0.0133(16) 0.0101(15)
C29 0.053(2) 0.050(2) 0.051(2) 0.0001(17) 0.0096(17) 0.0127(17)
C30 0.0409(18) 0.049(2) 0.061(2) -0.0012(18) 0.0083(17) 0.0087(16)
C31 0.058(2) 0.049(2) 0.063(2) 0.0114(19) 0.0140(19) 0.0049(18)
C32 0.060(2) 0.052(2) 0.057(2) 0.0085(18) 0.0101(19) 0.0021(19)
C33 0.0466(19) 0.043(2) 0.050(2) 0.0035(16) 0.0106(16) 0.0151(16)
C34 0.0456(19) 0.0377(19) 0.051(2) 0.0039(16) 0.0122(16) 0.0109(16)
C35 0.097(4) 0.108(4) 0.062(3) -0.021(3) 0.009(3) -0.010(3)
C36 0.072(3) 0.055(3) 0.098(3) -0.011(2) -0.001(3) -0.003(2)
C37 0.069(2) 0.042(2) 0.053(2) 0.0076(16) 0.0125(19) 0.0124(17)
C38 0.067(3) 0.061(3) 0.073(3) 0.028(2) 0.029(2) 0.027(2)
C39 0.100(10) 0.150(19) 0.27(3) 0.12(2) 0.045(19) 0.075(12)
C39' 0.065(9) 0.086(10) 0.127(15) 0.046(12) 0.006(11) 0.038(7)
C40 0.059(2) 0.051(2) 0.062(2) 0.0013(17) 0.0069(18) 0.0208(18)
C41 0.054(2) 0.054(2) 0.0482(19) 0.0008(16) 0.0123(16) 0.0203(17)
C42 0.064(2) 0.074(3) 0.056(2) 0.004(2) 0.0055(19) 0.023(2)
C43 0.102(4) 0.112(4) 0.057(3) 0.023(3) 0.018(3) 0.056(4)
C44 0.112(4) 0.079(4) 0.104(4) 0.037(3) 0.050(4) 0.043(3)
C45 0.090(3) 0.061(3) 0.095(4) 0.009(3) 0.026(3) 0.011(2)
C46 0.066(2) 0.064(3) 0.060(2) -0.0017(19) 0.008(2) 0.012(2)

loop_
_atom_type_symbol
_atom_type_description
_atom_type_scat_dispersion_real
_atom_type_scat_dispersion_imag
_atom_type_scat_source
C C 0.0033 0.0016 'International Tables Vol C Tables 4.2.6.8 and 6.1.1.4'
H H 0.0000 0.0000 'International Tables Vol C Tables 4.2.6.8 and 6.1.1.4'
N N 0.0061 0.0033 'International Tables Vol C Tables 4.2.6.8 and 6.1.1.4'
O O 0.0106 0.0060 'International Tables Vol C Tables 4.2.6.8 and 6.1.1.4'

loop_
_geom_angle_atom_site_label_1
_geom_angle_atom_site_label_2
_geom_angle_atom_site_label_3
_geom_angle
_geom_angle_site_symmetry_1
_geom_angle_site_symmetry_3
_geom_angle_publ_flag
C7 N1 C13 120.9(4) . . ?
C7 N1 C12 119.0(4) . . ?
C13 N1 C12 120.0(4) . . ?
C11 N2 C14 129.6(3) . . ?
C30 N3 C36 121.6(4) . . ?
C30 N3 C35 120.1(4) . . ?
C36 N3 C35 118.3(4) . . ?
C34 N4 C37 130.9(3) . . ?
C5 O3 C4 122.2(3) . . ?
C15 O5 C16 117.1(4) . . ?
C28 O8 C27 123.2(3) . . ?
C38 O10 C39 122.9(12) . . ?
C38 O10 C39' 109.0(11) . . ?
C39 O10 C39' 31.8(14) . . ?
O1 C2 C3 120.7(4) . . ?
O1 C2 C1 116.5(4) . . ?
C3 C2 C1 122.7(4) . . ?
C11 C3 C4 119.7(3) . . ?
C11 C3 C2 121.9(4) . . ?
C4 C3 C2 118.2(4) . . ?
O2 C4 O3 112.8(4) . . ?
O2 C4 C3 128.9(4) . . ?
O3 C4 C3 118.3(3) . . ?
C10 C5 C6 123.6(4) . . ?
C10 C5 O3 121.5(3) . . ?
C6 C5 O3 115.0(4) . . ?
C5 C6 C7 120.2(4) . . ?
N1 C7 C8 122.2(4) . . ?
N1 C7 C6 121.0(4) . . ?
C8 C7 C6 116.8(4) . . ?
C9 C8 C7 122.1(4) . . ?
C8 C9 C10 121.7(4) . . ?
C5 C10 C9 115.3(3) . . ?
C5 C10 C11 118.3(3) . . ?
C9 C10 C11 126.2(4) . . ?
N2 C11 C3 119.2(3) . . ?
N2 C11 C10 121.4(4) . . ?
C3 C11 C10 119.4(4) . . ?
N2 C14 C17 107.2(3) . . ?
N2 C14 C15 114.3(4) . . ?
C17 C14 C15 109.2(3) . . ?
O4 C15 O5 124.7(4) . . ?
O4 C15 C14 124.4(4) . . ?
O5 C15 C14 110.8(4) . . ?
C18 C17 C14 115.0(3) . . ?
C19 C18 C23 118.8(4) . . ?
C19 C18 C17 120.8(4) . . ?
C23 C18 C17 120.5(4) . . ?
C18 C19 C20 121.1(4) . . ?
C21 C20 C19 119.7(5) . . ?
C20 C21 C22 120.9(5) . . ?
C23 C22 C21 120.2(4) . . ?
C22 C23 C18 119.3(4) . . ?
O6 C25 C26 121.3(4) . . ?
O6 C25 C24 116.7(3) . . ?
C26 C25 C24 121.9(4) . . ?
C34 C26 C27 119.4(3) . . ?
C34 C26 C25 121.9(3) . . ?
C27 C26 C25 118.7(3) . . ?
O7 C27 O8 113.8(3) . . ?
O7 C27 C26 128.0(3) . . ?
O8 C27 C26 118.2(3) . . ?
O8 C28 C29 115.1(3) . . ?
O8 C28 C33 121.4(3) . . ?
C29 C28 C33 123.5(3) . . ?
C28 C29 C30 120.6(4) . . ?
N3 C30 C29 122.2(4) . . ?
N3 C30 C31 121.3(4) . . ?
C29 C30 C31 116.4(3) . . ?
C32 C31 C30 121.1(4) . . ?
C31 C32 C33 123.5(4) . . ?
C28 C33 C32 114.5(3) . . ?
C28 C33 C34 117.5(3) . . ?
C32 C33 C34 128.0(4) . . ?
N4 C34 C26 117.6(3) . . ?
N4 C34 C33 123.0(3) . . ?
C26 C34 C33 119.4(3) . . ?
N4 C37 C38 107.4(3) . . ?
N4 C37 C40 109.6(3) . . ?
C38 C37 C40 108.7(3) . . ?
O9 C38 O10 123.5(5) . . ?
O9 C38 C37 125.3(4) . . ?
O10 C38 C37 111.1(4) . . ?
C39' C39 O10 96(3) . . ?
C39 C39' O10 53(2) . . ?
C41 C40 C37 115.8(3) . . ?
C42 C41 C46 116.4(4) . . ?
C42 C41 C40 121.4(3) . . ?
C46 C41 C40 122.1(3) . . ?
C41 C42 C43 121.5(4) . . ?
C42 C43 C44 120.2(4) . . ?
C45 C44 C43 119.0(5) . . ?
C44 C45 C46 120.3(5) . . ?
C45 C46 C41 122.5(4) . . ?

loop_
_geom_bond_atom_site_label_1
_geom_bond_atom_site_label_2
_geom_bond_distance
_geom_bond_site_symmetry_2
_geom_bond_publ_flag
N1 C7 1.359(5) . ?
N1 C13 1.453(6) . ?
N1 C12 1.455(6) . ?
N2 C11 1.336(5) . ?
N2 C14 1.455(5) . ?
N3 C30 1.348(5) . ?
N3 C36 1.440(6) . ?
N3 C35 1.451(7) . ?
N4 C34 1.338(5) . ?
N4 C37 1.451(5) . ?
O1 C2 1.238(5) . ?
O2 C4 1.216(5) . ?
O3 C5 1.372(5) . ?
O3 C4 1.386(5) . ?
O4 C15 1.189(5) . ?
O5 C15 1.324(5) . ?
O5 C16 1.456(6) . ?
O6 C25 1.245(5) . ?
O7 C27 1.206(5) . ?
O8 C28 1.367(4) . ?
O8 C27 1.372(4) . ?
O9 C38 1.189(5) . ?
O10 C38 1.323(5) . ?
O10 C39 1.30(2) . ?
O10 C39' 1.63(2) . ?
C1 C2 1.500(6) . ?
C2 C3 1.458(6) . ?
C3 C11 1.420(5) . ?
C3 C4 1.433(6) . ?
C5 C10 1.394(5) . ?
C5 C6 1.369(5) . ?
C6 C7 1.408(6) . ?
C7 C8 1.408(6) . ?
C8 C9 1.353(5) . ?
C9 C10 1.422(5) . ?
C10 C11 1.442(5) . ?
C14 C17 1.531(6) . ?
C14 C15 1.520(6) . ?
C17 C18 1.511(6) . ?
C18 C19 1.384(6) . ?
C18 C23 1.391(6) . ?
C19 C20 1.369(7) . ?
C20 C21 1.357(7) . ?
C21 C22 1.364(8) . ?
C22 C23 1.389(7) . ?
C24 C25 1.503(6) . ?
C25 C26 1.450(5) . ?
C26 C34 1.431(5) . ?
C26 C27 1.433(5) . ?
C28 C29 1.369(5) . ?
C28 C33 1.400(5) . ?
C29 C30 1.396(5) . ?
C30 C31 1.419(6) . ?
C31 C32 1.350(6) . ?
C32 C33 1.397(5) . ?
C33 C34 1.448(5) . ?
C37 C38 1.497(6) . ?
C37 C40 1.551(5) . ?
C39 C39' 0.86(3) . ?
C40 C41 1.501(5) . ?
C41 C42 1.376(5) . ?
C41 C46 1.368(5) . ?
C42 C43 1.371(7) . ?
C43 C44 1.382(8) . ?
C44 C45 1.337(8) . ?
C45 C46 1.376(6) . ?
